data_7225875
loop_
_publ_author_name
'Shan, Fa-Shuo'
'Lai, Jia-Ping'
'Sun, Hui'
'Zhang, Ping'
'Luo, Chong'
'He, Yan-Hui'
'Feng, Huan-Ran'

_publ_section_title
;
 A facile, fast responsive and highly selective mercury (II) probe:
 characterized by the fluorescence quenching of
 2,9-dimethyl-1,10-phenanthroline and two new metal-organic frameworks
;
_journal_name_full 'RSC Adv.'
_journal_paper_doi 10.1039/C6RA13514E
_journal_year 2016
_chemical_formula_sum 'C28 H24 Cl4 Hg3 N4'
_chemical_formula_weight 1160.08
_chemical_name_systematic
; 
 ? 
;
_space_group_IT_number 15
_symmetry_cell_setting monoclinic
_symmetry_space_group_name_Hall '-C 2yc'
_symmetry_space_group_name_H-M 'C 1 2/c 1'
_atom_sites_solution_hydrogens geom
_atom_sites_solution_primary direct
_atom_sites_solution_secondary difmap
_audit_creation_method SHELXL-97
_audit_update_record
;
2016-05-23 deposited with the CCDC.
2016-07-08 downloaded from the CCDC.
;
_cell_angle_alpha 90.00
_cell_angle_beta 94.861(3)
_cell_angle_gamma 90.00
_cell_formula_units_Z 4
_cell_length_a 10.435(2)
_cell_length_b 16.024(3)
_cell_length_c 17.348(3)
_cell_measurement_reflns_used 3976
_cell_measurement_temperature 296(2)
_cell_measurement_theta_max 25.76
_cell_measurement_theta_min 2.98
_cell_volume 2890.3(9)
_computing_structure_refinement 'SHELXL-97 (Sheldrick, 2008)'
_computing_structure_solution 'SHELXS-97 (Sheldrick, 2008)'
_diffrn_ambient_temperature 296(2)
_diffrn_measured_fraction_theta_full 0.997
_diffrn_measured_fraction_theta_max 0.997
_diffrn_measurement_device_type 'Bruker APEX-II CCD'
_diffrn_radiation_monochromator graphite
_diffrn_radiation_source 'fine-focus sealed tube'
_diffrn_radiation_type MoK\a
_diffrn_radiation_wavelength 0.71073
_diffrn_reflns_av_R_equivalents 0.0379
_diffrn_reflns_av_sigmaI/netI 0.0505
_diffrn_reflns_limit_h_max 9
_diffrn_reflns_limit_h_min -11
_diffrn_reflns_limit_k_max 18
_diffrn_reflns_limit_k_min -15
_diffrn_reflns_limit_l_max 19
_diffrn_reflns_limit_l_min -18
_diffrn_reflns_number 6339
_diffrn_reflns_theta_full 23.80
_diffrn_reflns_theta_max 23.80
_diffrn_reflns_theta_min 2.34
_exptl_absorpt_coefficient_mu 16.293
_exptl_absorpt_correction_T_max 0.2926
_exptl_absorpt_correction_T_min 0.1391
_exptl_absorpt_correction_type multi-scan
_exptl_crystal_colour colorless
_exptl_crystal_density_diffrn 2.666
_exptl_crystal_density_method 'not measured'
_exptl_crystal_description block
_exptl_crystal_F_000 2112
_exptl_crystal_size_max 0.20
_exptl_crystal_size_mid 0.20
_exptl_crystal_size_min 0.10
_refine_diff_density_max 2.294
_refine_diff_density_min -1.108
_refine_diff_density_rms 0.177
_refine_ls_extinction_method none
_refine_ls_goodness_of_fit_ref 1.014
_refine_ls_hydrogen_treatment mixed
_refine_ls_matrix_type full
_refine_ls_number_parameters 179
_refine_ls_number_reflns 2199
_refine_ls_number_restraints 0
_refine_ls_restrained_S_all 1.014
_refine_ls_R_factor_all 0.0511
_refine_ls_R_factor_gt 0.0349
_refine_ls_shift/su_max 0.000
_refine_ls_shift/su_mean 0.000
_refine_ls_structure_factor_coef Fsqd
_refine_ls_weighting_details 'calc w=1/[\s^2^(Fo^2^)+(0.0523P)^2^+0.0000P] where P=(Fo^2^+2Fc^2^)/3'
_refine_ls_weighting_scheme calc
_refine_ls_wR_factor_gt 0.0857
_refine_ls_wR_factor_ref 0.0915
_reflns_number_gt 1754
_reflns_number_total 2199
_reflns_threshold_expression >2sigma(I)
_cod_data_source_file c6ra13514e2.cif
_cod_data_source_block 1
_cod_original_cell_volume 2890.2(9)
_cod_original_sg_symbol_H-M C2/c
_cod_database_code 7225875

loop_
_symmetry_equiv_pos_as_xyz
'x, y, z'
'-x, y, -z+1/2'
'x+1/2, y+1/2, z'
'-x+1/2, y+1/2, -z+1/2'
'-x, -y, -z'
'x, -y, z-1/2'
'-x+1/2, -y+1/2, -z'
'x+1/2, -y+1/2, z-1/2'

loop_
_atom_site_label
_atom_site_type_symbol
_atom_site_fract_x
_atom_site_fract_y
_atom_site_fract_z
_atom_site_U_iso_or_equiv
_atom_site_adp_type
_atom_site_occupancy
_atom_site_symmetry_multiplicity
_atom_site_calc_flag
_atom_site_refinement_flags
Hg1 Hg 0.5000 0.07115(4) 0.2500 0.0542(2) Uani 1 2 d S
Hg2 Hg 0.06522(4) 0.08816(3) 0.19101(2) 0.04321(18) Uani 1 1 d .
Cl1 Cl 0.2974(2) 0.16704(17) 0.25426(16) 0.0523(7) Uani 1 1 d .
Cl2 Cl 0.5241(3) 0.01988(18) 0.37983(16) 0.0580(7) Uani 1 1 d .
C1 C 0.0413(9) 0.2523(7) 0.0769(5) 0.044(3) Uani 1 1 d .
C2 C 0.0434(9) 0.3007(7) 0.0074(6) 0.050(3) Uani 1 1 d .
H2 H 0.0185 0.3564 0.0061 0.060 Uiso 1 1 calc R
C3 C 0.0834(10) 0.2621(7) -0.0571(6) 0.051(3) Uani 1 1 d .
H3 H 0.0858 0.2923 -0.1028 0.061 Uiso 1 1 calc R
C4 C 0.1205(8) 0.1782(7) -0.0551(6) 0.042(3) Uani 1 1 d .
C5 C 0.1658(10) 0.1332(8) -0.1181(5) 0.050(3) Uani 1 1 d .
H5 H 0.1710 0.1607 -0.1649 0.060 Uiso 1 1 calc R
C6 C 0.2008(10) 0.0536(7) -0.1128(6) 0.047(3) Uani 1 1 d .
H6 H 0.2310 0.0274 -0.1555 0.057 Uiso 1 1 calc R
C7 C 0.1932(9) 0.0072(7) -0.0430(5) 0.041(3) Uani 1 1 d .
C8 C 0.2238(10) -0.0769(7) -0.0345(6) 0.044(3) Uani 1 1 d .
H8 H 0.2506 -0.1066 -0.0763 0.053 Uiso 1 1 calc R
C9 C 0.2150(9) -0.1157(7) 0.0333(6) 0.044(3) Uani 1 1 d .
H9 H 0.2349 -0.1721 0.0385 0.052 Uiso 1 1 calc R
C10 C 0.1755(9) -0.0703(6) 0.0965(6) 0.042(3) Uani 1 1 d .
C11 C 0.1485(8) 0.0479(6) 0.0231(5) 0.036(2) Uani 1 1 d .
C12 C 0.1143(8) 0.1348(6) 0.0173(5) 0.037(2) Uani 1 1 d .
C13 C 0.1724(10) -0.1123(7) 0.1754(6) 0.048(3) Uani 1 1 d .
H13A H 0.0978 -0.0940 0.1994 0.071 Uiso 1 1 calc R
H13B H 0.2484 -0.0976 0.2076 0.071 Uiso 1 1 calc R
H13C H 0.1690 -0.1718 0.1688 0.071 Uiso 1 1 calc R
C14 C 0.0019(11) 0.2932(7) 0.1497(6) 0.057(3) Uani 1 1 d .
H14A H -0.0681 0.2625 0.1686 0.085 Uiso 1 1 calc R
H14B H -0.0249 0.3495 0.1385 0.085 Uiso 1 1 calc R
H14C H 0.0735 0.2934 0.1883 0.085 Uiso 1 1 calc R
N1 N 0.0748(7) 0.1728(5) 0.0812(4) 0.0339(18) Uani 1 1 d .
N2 N 0.1433(7) 0.0085(5) 0.0913(4) 0.0364(19) Uani 1 1 d .

loop_
_atom_site_aniso_label
_atom_site_aniso_U_11
_atom_site_aniso_U_22
_atom_site_aniso_U_33
_atom_site_aniso_U_23
_atom_site_aniso_U_13
_atom_site_aniso_U_12
Hg1 0.0436(4) 0.0649(5) 0.0535(4) 0.000 0.0010(3) 0.000
Hg2 0.0427(3) 0.0552(3) 0.0331(3) 0.00297(18) 0.01143(18) 0.00335(18)
Cl1 0.0377(13) 0.0590(18) 0.0595(16) -0.0024(14) -0.0010(12) 0.0059(12)
Cl2 0.0557(16) 0.0574(18) 0.0602(17) 0.0118(15) 0.0012(14) 0.0023(13)
C1 0.040(6) 0.057(8) 0.037(6) 0.003(5) 0.011(5) 0.000(5)
C2 0.042(6) 0.057(7) 0.051(6) 0.006(6) 0.008(5) 0.001(5)
C3 0.053(7) 0.059(8) 0.040(6) 0.018(6) 0.002(5) -0.002(6)
C4 0.024(5) 0.060(8) 0.042(6) 0.011(5) -0.004(4) -0.002(5)
C5 0.055(7) 0.075(9) 0.022(5) -0.005(5) 0.008(5) -0.007(6)
C6 0.045(6) 0.065(8) 0.032(6) -0.016(5) 0.006(5) 0.000(5)
C7 0.032(5) 0.067(8) 0.025(5) -0.007(5) 0.002(4) -0.005(5)
C8 0.040(6) 0.063(8) 0.029(6) -0.015(5) -0.001(5) 0.002(5)
C9 0.031(5) 0.047(7) 0.051(7) -0.013(5) -0.002(5) 0.007(5)
C10 0.035(5) 0.048(7) 0.044(6) 0.000(5) 0.008(5) 0.003(5)
C11 0.030(5) 0.049(6) 0.030(5) -0.005(5) 0.002(4) -0.004(5)
C12 0.026(5) 0.052(7) 0.032(5) 0.000(5) -0.004(4) 0.000(4)
C13 0.054(6) 0.050(7) 0.039(6) -0.001(5) 0.002(5) 0.010(5)
C14 0.063(7) 0.049(7) 0.060(7) 0.006(6) 0.012(6) 0.007(6)
N1 0.037(4) 0.031(5) 0.033(4) 0.007(4) 0.003(4) 0.008(3)
N2 0.033(4) 0.042(5) 0.035(4) -0.002(4) 0.005(4) 0.003(4)

loop_
_atom_type_symbol
_atom_type_description
_atom_type_scat_dispersion_real
_atom_type_scat_dispersion_imag
_atom_type_scat_source
C C 0.0033 0.0016 'International Tables Vol C Tables 4.2.6.8 and 6.1.1.4'
H H 0.0000 0.0000 'International Tables Vol C Tables 4.2.6.8 and 6.1.1.4'
N N 0.0061 0.0033 'International Tables Vol C Tables 4.2.6.8 and 6.1.1.4'
Cl Cl 0.1484 0.1585 'International Tables Vol C Tables 4.2.6.8 and 6.1.1.4'
Hg Hg -2.3894 9.2266 'International Tables Vol C Tables 4.2.6.8 and 6.1.1.4'

loop_
_geom_angle_atom_site_label_1
_geom_angle_atom_site_label_2
_geom_angle_atom_site_label_3
_geom_angle
_geom_angle_site_symmetry_1
_geom_angle_site_symmetry_3
Cl2 Hg1 Cl2 139.80(14) 2_655 .
Cl2 Hg1 Cl1 101.29(9) 2_655 2_655
Cl2 Hg1 Cl1 101.97(9) . 2_655
Cl2 Hg1 Cl1 101.97(9) 2_655 .
Cl2 Hg1 Cl1 101.29(9) . .
Cl1 Hg1 Cl1 108.16(12) 2_655 .
N1 Hg2 N2 71.0(3) . .
N1 Hg2 Hg2 135.49(17) . 2
N2 Hg2 Hg2 146.30(19) . 2
N1 Hg2 Cl1 87.9(2) . .
N2 Hg2 Cl1 100.77(19) . .
Hg2 Hg2 Cl1 100.60(6) 2 .
Hg1 Cl1 Hg2 112.85(10) . .
N1 C1 C2 123.0(9) . .
N1 C1 C14 117.4(8) . .
C2 C1 C14 119.5(9) . .
C3 C2 C1 118.0(10) . .
C3 C2 H2 121.0 . .
C1 C2 H2 121.0 . .
C2 C3 C4 120.9(9) . .
C2 C3 H3 119.5 . .
C4 C3 H3 119.5 . .
C3 C4 C5 125.2(9) . .
C3 C4 C12 117.0(9) . .
C5 C4 C12 117.8(10) . .
C6 C5 C4 122.7(9) . .
C6 C5 H5 118.6 . .
C4 C5 H5 118.6 . .
C5 C6 C7 121.6(9) . .
C5 C6 H6 119.2 . .
C7 C6 H6 119.2 . .
C8 C7 C6 124.4(9) . .
C8 C7 C11 116.4(9) . .
C6 C7 C11 119.2(10) . .
C9 C8 C7 120.7(9) . .
C9 C8 H8 119.6 . .
C7 C8 H8 119.6 . .
C8 C9 C10 119.4(10) . .
C8 C9 H9 120.3 . .
C10 C9 H9 120.3 . .
N2 C10 C9 122.3(9) . .
N2 C10 C13 117.6(9) . .
C9 C10 C13 120.0(9) . .
N2 C11 C7 122.1(9) . .
N2 C11 C12 119.1(8) . .
C7 C11 C12 118.7(9) . .
N1 C12 C11 117.8(8) . .
N1 C12 C4 122.2(9) . .
C11 C12 C4 120.0(8) . .
C10 C13 H13A 109.5 . .
C10 C13 H13B 109.5 . .
H13A C13 H13B 109.5 . .
C10 C13 H13C 109.5 . .
H13A C13 H13C 109.5 . .
H13B C13 H13C 109.5 . .
C1 C14 H14A 109.5 . .
C1 C14 H14B 109.5 . .
H14A C14 H14B 109.5 . .
C1 C14 H14C 109.5 . .
H14A C14 H14C 109.5 . .
H14B C14 H14C 109.5 . .
C1 N1 C12 118.9(8) . .
C1 N1 Hg2 125.0(6) . .
C12 N1 Hg2 116.1(6) . .
C10 N2 C11 119.0(8) . .
C10 N2 Hg2 125.1(6) . .
C11 N2 Hg2 115.8(6) . .

loop_
_geom_bond_atom_site_label_1
_geom_bond_atom_site_label_2
_geom_bond_distance
_geom_bond_site_symmetry_2
Hg1 Cl2 2.391(3) 2_655
Hg1 Cl2 2.391(3) .
Hg1 Cl1 2.619(3) 2_655
Hg1 Cl1 2.619(3) .
Hg2 N1 2.348(7) .
Hg2 N2 2.351(7) .
Hg2 Hg2 2.5522(8) 2
Hg2 Cl1 2.868(3) .
C1 N1 1.321(12) .
C1 C2 1.435(14) .
C1 C14 1.511(13) .
C2 C3 1.373(14) .
C2 H2 0.9300 .
C3 C4 1.399(14) .
C3 H3 0.9300 .
C4 C5 1.424(13) .
C4 C12 1.441(12) .
C5 C6 1.328(15) .
C5 H5 0.9300 .
C6 C7 1.429(14) .
C6 H6 0.9300 .
C7 C8 1.390(14) .
C7 C11 1.430(12) .
C8 C9 1.340(14) .
C8 H8 0.9300 .
C9 C10 1.407(13) .
C9 H9 0.9300 .
C10 N2 1.308(12) .
C10 C13 1.528(14) .
C11 N2 1.346(11) .
C11 C12 1.439(14) .
C12 N1 1.359(11) .
C13 H13A 0.9600 .
C13 H13B 0.9600 .
C13 H13C 0.9600 .
C14 H14A 0.9600 .
C14 H14B 0.9600 .
C14 H14C 0.9600 .
